data_4335670
loop_
_publ_author_name
'Ryuta Ishikawa'
'Ryo Miyamoto'
'Hiroyuki Nojiri'
'Brian K. Breedlove'
'Masahiro Yamashita'

_publ_section_title
;
 Slow Relaxation of the Magnetization of an MnIII Single Ion
;
_journal_name_full 'Inorganic Chemistry'
_journal_page_first 8300
_journal_page_last 8302
_journal_paper_doi 10.1021/ic401351w
_journal_volume 52
_journal_year 2013
_chemical_absolute_configuration 'CHOOSE rm ad rmad syn or unk'
_chemical_formula_sum 'C33 H55 Co Mn N11 O10'
_chemical_formula_weight 879.73
_chemical_name_systematic
; 
 ? 
;
_space_group_IT_number 4
_symmetry_cell_setting monoclinic
_symmetry_space_group_name_Hall 'P 2yb'
_symmetry_space_group_name_H-M 'P 1 21 1'
_atom_sites_solution_hydrogens geom
_atom_sites_solution_primary direct
_atom_sites_solution_secondary difmap
_audit_creation_method SHELXL-97
_cell_angle_alpha 90.00
_cell_angle_beta 104.19(16)
_cell_angle_gamma 90.00
_cell_formula_units_Z 2
_cell_length_a 10.42(10)
_cell_length_b 12.70(14)
_cell_length_c 16.65(19)
_cell_measurement_reflns_used 1286
_cell_measurement_temperature 93(1)
_cell_measurement_theta_max 27.4
_cell_measurement_theta_min 3.1
_cell_volume 2136(4)
_computing_structure_refinement 'SHELXL-97 (Sheldrick, 1997)'
_computing_structure_solution 'SHELXS-97 (Sheldrick, 1990)'
_diffrn_ambient_temperature 93(1)
_diffrn_detector_area_resol_mean 7.31
_diffrn_measured_fraction_theta_full 0.988
_diffrn_measured_fraction_theta_max 0.988
_diffrn_measurement_device_type 'Rigaku Saturn'
_diffrn_measurement_method \w
_diffrn_radiation_monochromator graphite
_diffrn_radiation_source 'fine-focus sealed tube'
_diffrn_radiation_type MoK\a
_diffrn_radiation_wavelength 0.71075
_diffrn_reflns_av_R_equivalents 0.0616
_diffrn_reflns_av_sigmaI/netI 0.1490
_diffrn_reflns_limit_h_max 13
_diffrn_reflns_limit_h_min -10
_diffrn_reflns_limit_k_max 16
_diffrn_reflns_limit_k_min -16
_diffrn_reflns_limit_l_max 21
_diffrn_reflns_limit_l_min -21
_diffrn_reflns_number 16542
_diffrn_reflns_theta_full 27.47
_diffrn_reflns_theta_max 27.47
_diffrn_reflns_theta_min 4.03
_exptl_absorpt_coefficient_mu 0.745
_exptl_absorpt_correction_T_max 0.9637
_exptl_absorpt_correction_T_min 0.8838
_exptl_absorpt_correction_type multi-scan
_exptl_crystal_colour ochre
_exptl_crystal_density_diffrn 1.368
_exptl_crystal_description platelet
_exptl_crystal_F_000 840
_exptl_crystal_size_max 0.17
_exptl_crystal_size_mid 0.17
_exptl_crystal_size_min 0.05
_refine_diff_density_max 0.728
_refine_diff_density_min -0.647
_refine_diff_density_rms 0.095
_refine_ls_abs_structure_details 'Flack H D (1983), Acta Cryst. A39, 876-881'
_refine_ls_abs_structure_Flack -0.08(3)
_refine_ls_extinction_method none
_refine_ls_goodness_of_fit_ref 1.017
_refine_ls_hydrogen_treatment mixed
_refine_ls_matrix_type full
_refine_ls_number_parameters 506
_refine_ls_number_reflns 9268
_refine_ls_number_restraints 1
_refine_ls_restrained_S_all 1.017
_refine_ls_R_factor_all 0.1200
_refine_ls_R_factor_gt 0.0710
_refine_ls_shift/su_max 0.000
_refine_ls_shift/su_mean 0.000
_refine_ls_structure_factor_coef Fsqd
_refine_ls_weighting_details 'calc w=1/[\s^2^(Fo^2^)+(0.0600P)^2^+0.0000P] where P=(Fo^2^+2Fc^2^)/3'
_refine_ls_weighting_scheme calc
_refine_ls_wR_factor_gt 0.1524
_refine_ls_wR_factor_ref 0.1830
_reflns_number_gt 4238
_reflns_number_total 9268
_reflns_threshold_expression >2sigma(I)
_cod_data_source_file ic401351w_si_001.cif
_cod_data_source_block shelxl
_cod_original_cell_volume 2137(39)
_cod_database_code 4335670

loop_
_symmetry_equiv_pos_as_xyz
'x, y, z'
'-x, y+1/2, -z'

loop_
_atom_site_label
_atom_site_type_symbol
_atom_site_fract_x
_atom_site_fract_y
_atom_site_fract_z
_atom_site_U_iso_or_equiv
_atom_site_adp_type
_atom_site_occupancy
_atom_site_symmetry_multiplicity
_atom_site_calc_flag
_atom_site_refinement_flags
Co1 Co 0.64874(10) 0.47751(9) 0.21881(6) 0.0491(3) Uani 1 1 d .
Mn1 Mn 1.00154(10) 0.30905(8) 0.08353(7) 0.0379(3) Uani 1 1 d .
O1 O 1.0201(4) 0.1689(3) 0.1264(3) 0.0339(11) Uani 1 1 d .
O2 O 0.8679(5) 0.2730(3) -0.0105(3) 0.0465(14) Uani 1 1 d .
O3 O 1.1693(5) 0.2783(4) 0.0174(3) 0.0555(15) Uani 1 1 d .
O4 O 0.3010(6) 0.7184(5) 0.3803(4) 0.0740(19) Uani 1 1 d .
O5 O 0.6415(6) 0.8160(6) 0.3579(5) 0.097(2) Uani 1 1 d .
O6 O 0.6953(6) 0.1398(6) 0.4575(4) 0.078(2) Uani 1 1 d .
O7 O 1.0287(7) 0.7452(5) 0.3278(5) 0.086(2) Uani 1 1 d .
O8 O 1.0508(6) 0.5646(6) 0.5284(4) 0.094(2) Uani 1 1 d .
O9 O 0.9201(11) 0.7630(8) 0.1550(7) 0.171(4) Uani 1 1 d .
O10 O 0.1216(8) 0.4094(6) -0.3542(5) 0.116(3) Uani 1 1 d .
N1 N 0.3396(5) 0.5561(5) -0.1517(4) 0.0411(15) Uani 1 1 d .
N2 N 0.9982(6) 0.4580(4) 0.0478(3) 0.0412(15) Uani 1 1 d .
N3 N 0.6104(6) 0.2933(6) 0.3317(4) 0.058(2) Uani 1 1 d .
N4 N 1.3889(6) -0.0089(5) 0.4711(4) 0.0476(16) Uani 1 1 d .
N5 N 1.1528(6) 0.3621(4) 0.1733(4) 0.0426(16) Uani 1 1 d .
N6 N 1.2143(9) 0.3293(10) 0.4540(9) 0.161(6) Uani 1 1 d .
N7 N 0.8736(6) 0.5595(6) 0.3606(4) 0.0518(18) Uani 1 1 d .
N12 N 0.4622(7) 0.6169(7) 0.2871(4) 0.073(2) Uani 1 1 d .
N13 N 0.6909(13) 0.6539(8) 0.1086(6) 0.132(5) Uani 1 1 d .
N14 N 0.4168(7) 0.3820(8) 0.0875(5) 0.087(3) Uani 1 1 d .
N15 N 0.8498(6) 0.3506(5) 0.1519(4) 0.0458(16) Uani 1 1 d .
C3 C 0.7761(6) 0.4476(5) -0.0431(4) 0.0302(15) Uani 1 1 d .
C4 C 1.2052(6) -0.0232(6) 0.2712(4) 0.0359(15) Uani 1 1 d .
H1 H 1.2000 -0.0945 0.2826 0.043 Uiso 1 1 calc R
C5 C 1.1086(6) 0.0231(5) 0.2082(4) 0.0357(16) Uani 1 1 d .
H2 H 1.0392 -0.0181 0.1787 0.043 Uiso 1 1 calc R
C7 C 0.7714(6) 0.3350(6) -0.0499(4) 0.0372(17) Uani 1 1 d .
C8 C 1.3103(7) 0.0371(5) 0.3175(4) 0.0363(16) Uani 1 1 d .
C11 C 0.5590(8) 0.3526(6) -0.1478(5) 0.050(2) Uani 1 1 d .
H3 H 0.4875 0.3204 -0.1840 0.060 Uiso 1 1 calc R
C12 C 0.7754(6) 0.3986(6) 0.1772(4) 0.0351(16) Uani 1 1 d .
C14 C 0.5063(9) 0.4223(8) 0.1361(5) 0.071(3) Uani 1 1 d .
C15 C 1.4155(6) -0.0139(6) 0.3848(4) 0.0437(17) Uani 1 1 d .
H4 H 1.4995 0.0201 0.3868 0.052 Uiso 1 1 calc R
H5 H 1.4236 -0.0872 0.3704 0.052 Uiso 1 1 calc R
C16 C 0.4492(6) 0.5302(5) -0.1916(4) 0.0373(16) Uani 1 1 d .
H6 H 0.4870 0.5955 -0.2055 0.045 Uiso 1 1 calc R
H7 H 0.4123 0.4931 -0.2430 0.045 Uiso 1 1 calc R
C17 C 0.6297(7) 0.3637(7) 0.2856(5) 0.048(2) Uani 1 1 d .
C18 C 1.1766(8) 0.4811(6) 0.1717(5) 0.053(2) Uani 1 1 d .
H8 H 1.2717 0.4956 0.1889 0.063 Uiso 1 1 calc R
C19 C 0.3882(8) 0.6269(7) -0.0769(5) 0.064(3) Uani 1 1 d .
H9 H 0.4184 0.5844 -0.0282 0.077 Uiso 1 1 calc R
H10 H 0.3171 0.6714 -0.0701 0.077 Uiso 1 1 calc R
H11 H 0.4598 0.6698 -0.0851 0.077 Uiso 1 1 calc R
C20 C 0.2785(7) 0.4570(6) -0.1236(5) 0.057(2) Uani 1 1 d .
H12 H 0.2062 0.4333 -0.1674 0.068 Uiso 1 1 calc R
H13 H 0.2468 0.4731 -0.0755 0.068 Uiso 1 1 calc R
H14 H 0.3444 0.4027 -0.1103 0.068 Uiso 1 1 calc R
C21 C 0.6596(7) 0.2916(6) -0.1048(5) 0.056(2) Uani 1 1 d .
H15 H 0.6543 0.2190 -0.1119 0.067 Uiso 1 1 calc R
C22 C 1.1102(9) 0.5303(7) 0.2292(5) 0.066(3) Uani 1 1 d .
H16 H 1.0213 0.5484 0.2006 0.079 Uiso 1 1 calc R
H17 H 1.1572 0.5929 0.2517 0.079 Uiso 1 1 calc R
H18 H 1.1084 0.4822 0.2734 0.079 Uiso 1 1 calc R
C24 C 0.2327(7) 0.6130(6) -0.2148(5) 0.050(2) Uani 1 1 d .
H19 H 0.2501 0.6872 -0.2115 0.060 Uiso 1 1 calc R
H20 H 0.1483 0.5995 -0.2034 0.060 Uiso 1 1 calc R
H21 H 0.2320 0.5882 -0.2694 0.060 Uiso 1 1 calc R
C25 C 0.7909(7) 0.5296(6) 0.3037(5) 0.0401(18) Uani 1 1 d .
C26 C 1.1108(8) 0.3097(9) 0.4173(6) 0.067(3) Uani 1 1 d .
C27 C 1.2631(7) -0.0603(7) 0.4749(5) 0.061(2) Uani 1 1 d .
H22 H 1.1924 -0.0100 0.4614 0.074 Uiso 1 1 calc R
H23 H 1.2703 -0.0869 0.5298 0.074 Uiso 1 1 calc R
H24 H 1.2451 -0.1174 0.4360 0.074 Uiso 1 1 calc R
C28 C 1.3812(8) 0.1048(7) 0.4989(5) 0.060(2) Uani 1 1 d .
H25 H 1.4676 0.1281 0.5283 0.073 Uiso 1 1 calc R
H26 H 1.3217 0.1092 0.5346 0.073 Uiso 1 1 calc R
H27 H 1.3494 0.1488 0.4513 0.073 Uiso 1 1 calc R
C29 C 0.5304(10) 0.5595(8) 0.2609(5) 0.071(3) Uani 1 1 d .
C30 C 1.5055(7) -0.0618(7) 0.5290(4) 0.054(2) Uani 1 1 d .
H28 H 1.4877 -0.1356 0.5323 0.065 Uiso 1 1 calc R
H29 H 1.5198 -0.0310 0.5832 0.065 Uiso 1 1 calc R
H30 H 1.5831 -0.0524 0.5085 0.065 Uiso 1 1 calc R
C31 C 1.1222(8) 0.5192(6) 0.0851(5) 0.058(2) Uani 1 1 d .
H31 H 1.1867 0.5088 0.0527 0.070 Uiso 1 1 calc R
H32 H 1.1022 0.5937 0.0854 0.070 Uiso 1 1 calc R
C32 C 0.9791(9) 0.2833(9) 0.3704(8) 0.110(5) Uani 1 1 d .
H33 H 0.9836 0.2268 0.3329 0.132 Uiso 1 1 calc R
H34 H 0.9392 0.3437 0.3395 0.132 Uiso 1 1 calc R
H35 H 0.9267 0.2617 0.4076 0.132 Uiso 1 1 calc R
C34 C 0.6723(11) 0.5887(8) 0.1512(6) 0.079(3) Uani 1 1 d .
C38 C 0.8916(7) 0.5031(5) 0.0022(4) 0.0436(18) Uani 1 1 d .
H36 H 0.8907 0.5762 -0.0011 0.052 Uiso 1 1 calc R
C45 C 0.6696(7) 0.5098(5) -0.0895(4) 0.0358(16) Uani 1 1 d .
H37 H 0.6751 0.5828 -0.0859 0.043 Uiso 1 1 calc R
C46 C 0.5591(6) 0.4641(6) -0.1393(4) 0.0395(17) Uani 1 1 d .
C47 C 1.1130(6) 0.1319(5) 0.1876(4) 0.0307(15) Uani 1 1 d .
C48 C 1.2180(6) 0.1927(5) 0.2350(4) 0.0333(15) Uani 1 1 d .
C49 C 1.3179(6) 0.1418(6) 0.2989(4) 0.0379(17) Uani 1 1 d .
H38 H 1.3894 0.1812 0.3282 0.045 Uiso 1 1 calc R
C50 C 1.2331(7) 0.3048(6) 0.2240(4) 0.0403(16) Uani 1 1 d .
H39 H 1.3078 0.3371 0.2569 0.048 Uiso 1 1 calc R

loop_
_atom_site_aniso_label
_atom_site_aniso_U_11
_atom_site_aniso_U_22
_atom_site_aniso_U_33
_atom_site_aniso_U_23
_atom_site_aniso_U_13
_atom_site_aniso_U_12
Co1 0.0465(6) 0.0576(7) 0.0378(5) -0.0032(5) 0.0000(4) 0.0175(6)
Mn1 0.0422(6) 0.0257(5) 0.0411(6) -0.0010(5) 0.0014(5) 0.0025(5)
O1 0.029(3) 0.026(2) 0.046(3) -0.002(2) 0.009(2) 0.002(2)
O2 0.054(3) 0.024(3) 0.049(3) 0.000(2) -0.009(3) 0.009(2)
O3 0.083(4) 0.043(3) 0.042(3) -0.005(2) 0.019(3) 0.008(3)
O4 0.059(4) 0.071(4) 0.102(5) -0.019(4) 0.040(4) -0.006(3)
O5 0.077(4) 0.091(5) 0.111(6) -0.030(5) 0.003(4) 0.019(4)
O6 0.055(4) 0.082(5) 0.094(5) 0.012(4) 0.014(3) -0.015(3)
O7 0.095(5) 0.059(4) 0.108(6) -0.006(4) 0.032(4) -0.017(4)
O8 0.083(5) 0.095(6) 0.095(6) -0.014(5) 0.006(4) -0.005(4)
O9 0.257(12) 0.108(8) 0.173(10) 0.039(7) 0.100(10) 0.057(8)
O10 0.159(7) 0.083(6) 0.121(7) 0.009(5) 0.067(6) -0.008(5)
N1 0.035(3) 0.045(4) 0.046(4) -0.003(3) 0.015(3) 0.004(3)
N2 0.047(3) 0.025(3) 0.043(3) -0.002(3) -0.005(3) -0.002(3)
N3 0.042(4) 0.075(6) 0.063(5) -0.032(4) 0.027(3) -0.018(4)
N4 0.046(4) 0.043(4) 0.046(4) 0.010(3) -0.004(3) 0.000(3)
N5 0.048(4) 0.023(3) 0.049(4) -0.001(3) -0.005(3) 0.001(3)
N6 0.064(6) 0.130(11) 0.262(16) -0.065(11) -0.013(8) -0.008(7)
N7 0.040(4) 0.070(5) 0.050(4) -0.004(4) 0.021(3) -0.008(3)
N12 0.073(5) 0.088(6) 0.046(4) -0.018(4) -0.007(4) 0.044(5)
N13 0.261(14) 0.073(7) 0.078(7) 0.027(6) 0.072(8) 0.084(8)
N14 0.048(4) 0.155(9) 0.053(5) -0.032(5) 0.005(4) 0.034(5)
N15 0.044(4) 0.032(3) 0.056(4) 0.001(3) 0.001(3) 0.003(3)
C3 0.029(4) 0.028(4) 0.037(4) 0.005(3) 0.015(3) 0.005(3)
C4 0.035(4) 0.026(3) 0.047(4) 0.002(3) 0.010(3) 0.005(3)
C5 0.036(4) 0.022(3) 0.047(4) -0.002(3) 0.006(3) -0.003(3)
C7 0.030(4) 0.047(5) 0.039(4) 0.000(3) 0.017(3) 0.008(3)
C8 0.038(4) 0.033(4) 0.037(4) 0.005(3) 0.007(3) 0.000(3)
C11 0.054(5) 0.038(4) 0.049(5) -0.002(4) -0.004(4) 0.003(4)
C12 0.027(4) 0.039(4) 0.041(4) 0.002(3) 0.011(3) 0.009(3)
C14 0.062(6) 0.093(7) 0.047(5) -0.025(5) -0.010(4) 0.036(5)
C15 0.042(4) 0.049(4) 0.038(4) 0.005(4) 0.006(3) 0.006(4)
C16 0.037(4) 0.040(4) 0.043(4) 0.000(3) 0.025(3) -0.001(3)
C17 0.029(4) 0.074(6) 0.043(5) -0.019(4) 0.012(3) -0.006(4)
C18 0.065(5) 0.029(4) 0.059(5) 0.005(4) 0.006(4) 0.000(4)
C19 0.059(5) 0.055(5) 0.073(6) -0.030(5) 0.005(5) 0.007(4)
C20 0.052(5) 0.049(5) 0.064(5) 0.014(4) 0.005(4) -0.010(4)
C21 0.063(5) 0.039(5) 0.052(5) -0.004(4) -0.008(4) 0.002(4)
C22 0.072(6) 0.056(6) 0.065(6) 0.005(5) 0.009(5) -0.014(5)
C24 0.038(4) 0.039(4) 0.067(5) 0.014(4) 0.000(4) -0.006(3)
C25 0.044(5) 0.036(4) 0.043(4) 0.007(3) 0.016(4) 0.009(3)
C26 0.037(5) 0.102(7) 0.073(6) 0.001(7) 0.034(4) 0.009(6)
C27 0.044(5) 0.078(7) 0.060(5) 0.011(5) 0.006(4) -0.010(4)
C28 0.065(6) 0.071(6) 0.041(5) 0.008(4) 0.005(4) 0.013(5)
C29 0.079(7) 0.074(7) 0.044(5) -0.011(5) -0.014(5) 0.025(5)
C30 0.037(4) 0.090(7) 0.045(4) 0.017(4) 0.028(4) 0.007(4)
C31 0.065(6) 0.037(5) 0.064(5) 0.004(4) -0.001(4) 0.007(4)
C32 0.059(6) 0.081(8) 0.154(11) 0.039(8) -0.044(7) -0.022(6)
C34 0.134(9) 0.041(5) 0.053(6) 0.006(4) 0.008(6) 0.023(6)
C38 0.054(5) 0.020(4) 0.053(5) 0.009(3) 0.006(4) 0.006(3)
C45 0.043(4) 0.030(4) 0.035(4) 0.004(3) 0.011(3) 0.005(3)
C46 0.035(4) 0.032(4) 0.048(4) 0.003(3) 0.004(3) 0.008(3)
C47 0.031(4) 0.031(4) 0.034(4) 0.003(3) 0.016(3) 0.000(3)
C48 0.027(4) 0.029(3) 0.042(4) -0.003(3) 0.004(3) -0.002(3)
C49 0.035(4) 0.036(4) 0.041(4) 0.008(3) 0.006(3) 0.003(3)
C50 0.046(4) 0.025(3) 0.041(4) -0.002(3) -0.007(3) 0.004(4)

loop_
_atom_type_symbol
_atom_type_description
_atom_type_scat_dispersion_real
_atom_type_scat_dispersion_imag
_atom_type_scat_source
C C 0.0033 0.0016 'International Tables Vol C Tables 4.2.6.8 and 6.1.1.4'
H H 0.0000 0.0000 'International Tables Vol C Tables 4.2.6.8 and 6.1.1.4'
N N 0.0061 0.0033 'International Tables Vol C Tables 4.2.6.8 and 6.1.1.4'
O O 0.0106 0.0060 'International Tables Vol C Tables 4.2.6.8 and 6.1.1.4'
Mn Mn 0.3368 0.7283 'International Tables Vol C Tables 4.2.6.8 and 6.1.1.4'
Co Co 0.3494 0.9721 'International Tables Vol C Tables 4.2.6.8 and 6.1.1.4'

loop_
_geom_angle_atom_site_label_1
_geom_angle_atom_site_label_2
_geom_angle_atom_site_label_3
_geom_angle
C34 Co1 C17 178.1(4)
C34 Co1 C29 90.1(8)
C17 Co1 C29 91.8(8)
C34 Co1 C14 92.1(8)
C17 Co1 C14 88.1(8)
C29 Co1 C14 90.4(8)
C34 Co1 C25 89.5(8)
C17 Co1 C25 90.3(7)
C29 Co1 C25 89.6(8)
C14 Co1 C25 178.4(4)
C34 Co1 C12 88.5(8)
C17 Co1 C12 89.6(7)
C29 Co1 C12 177.5(4)
C14 Co1 C12 91.7(8)
C25 Co1 C12 88.3(8)
O2 Mn1 O1 94.0(5)
O2 Mn1 N2 91.6(5)
O1 Mn1 N2 174.3(2)
O2 Mn1 N5 171.8(3)
O1 Mn1 N5 92.6(5)
N2 Mn1 N5 81.7(5)
O2 Mn1 N15 90.5(8)
O1 Mn1 N15 92.8(4)
N2 Mn1 N15 88.0(4)
N5 Mn1 N15 93.8(8)
O2 Mn1 O3 93.1(8)
O1 Mn1 O3 90.1(4)
N2 Mn1 O3 88.7(4)
N5 Mn1 O3 82.2(8)
N15 Mn1 O3 175.2(2)
C47 O1 Mn1 127.8(4)
C7 O2 Mn1 126.0(7)
C16 N1 C24 108.1(9)
C16 N1 C19 110.9(8)
C24 N1 C19 109.1(9)
C16 N1 C20 112.0(8)
C24 N1 C20 108.2(8)
C19 N1 C20 108.4(9)
C38 N2 C31 122.2(9)
C38 N2 Mn1 122.7(5)
C31 N2 Mn1 114.8(6)
C27 N4 C30 111.0(9)
C27 N4 C28 107.0(8)
C30 N4 C28 108.7(8)
C27 N4 C15 112.9(6)
C30 N4 C15 106.2(8)
C28 N4 C15 111.1(6)
C50 N5 C18 119.7(7)
C50 N5 Mn1 125.2(8)
C18 N5 Mn1 114.8(5)
C12 N15 Mn1 160.8(6)
C45 C3 C7 120.2(7)
C45 C3 C38 116.8(9)
C7 C3 C38 122.6(7)
C5 C4 C8 120.4(9)
C4 C5 C47 122.0(7)
O2 C7 C21 120.0(9)
O2 C7 C3 123.3(7)
C21 C7 C3 116.7(7)
C49 C8 C4 119.1(8)
C49 C8 C15 120.8(7)
C4 C8 C15 120.1(9)
C21 C11 C46 122.3(8)
N15 C12 Co1 179.1(7)
N14 C14 Co1 175.6(10)
C8 C15 N4 114.4(9)
N1 C16 C46 114.9(9)
N3 C17 Co1 175.1(7)
C22 C18 C31 111.5(10)
C22 C18 N5 108.0(8)
C31 C18 N5 108.1(7)
C11 C21 C7 122.0(10)
N7 C25 Co1 174.8(7)
N6 C26 C32 179.3(13)
N12 C29 Co1 175.2(10)
C18 C31 N2 108.4(8)
N13 C34 Co1 176.9(11)
N2 C38 C3 124.7(9)
C46 C45 C3 121.2(9)
C45 C46 C11 117.5(7)
C45 C46 C16 121.1(9)
C11 C46 C16 120.9(7)
O1 C47 C48 124.2(8)
O1 C47 C5 118.3(6)
C48 C47 C5 117.5(8)
C47 C48 C49 119.1(9)
C47 C48 C50 124.1(7)
C49 C48 C50 116.8(7)
C8 C49 C48 121.9(7)
N5 C50 C48 125.1(7)

loop_
_geom_bond_atom_site_label_1
_geom_bond_atom_site_label_2
_geom_bond_distance
Co1 C34 1.860(18)
Co1 C17 1.863(17)
Co1 C29 1.877(15)
Co1 C14 1.895(15)
Co1 C25 1.898(15)
Co1 C12 1.917(14)
Mn1 O2 1.879(15)
Mn1 O1 1.910(19)
Mn1 N2 1.98(2)
Mn1 N5 2.004(15)
Mn1 N15 2.227(17)
Mn1 O3 2.317(17)
O1 C47 1.309(12)
O2 C7 1.319(11)
N1 C16 1.491(13)
N1 C24 1.514(13)
N1 C19 1.520(15)
N1 C20 1.535(15)
N2 C38 1.314(12)
N2 C31 1.505(13)
N3 C17 1.228(14)
N4 C27 1.480(15)
N4 C30 1.512(13)
N4 C28 1.526(18)
N4 C15 1.529(19)
N5 C50 1.264(11)
N5 C18 1.533(19)
N6 C26 1.130(14)
N7 C25 1.177(12)
N12 C29 1.174(13)
N13 C34 1.138(16)
N14 C14 1.190(13)
N15 C12 1.145(11)
C3 C45 1.426(12)
C3 C7 1.435(18)
C3 C38 1.439(13)
C4 C5 1.394(13)
C4 C8 1.403(12)
C5 C47 1.427(17)
C7 C21 1.405(13)
C8 C49 1.373(17)
C8 C15 1.508(13)
C11 C21 1.358(13)
C11 C46 1.423(18)
C16 C46 1.512(13)
C18 C22 1.453(15)
C18 C31 1.494(18)
C26 C32 1.443(16)
C45 C46 1.373(13)
C47 C48 1.412(12)
C48 C49 1.447(13)
C48 C50 1.449(18)
